data_1552175
loop_
_publ_author_name
'Nicke, Lennart'
'Horx, Philip'
'Harms, Klaus'
'Geyer, Armin'

_publ_section_title
;
 Directed C(sp3)--H arylation of tryptophan: transformation of the
 directing group into an activated amide
;
_journal_name_full 'Chemical Science'
_journal_paper_doi 10.1039/C9SC03440D
_journal_year 2019
_chemical_formula_moiety 'C39 H32 N4 O5, 2(C H4 O)'
_chemical_formula_sum 'C41 H40 N4 O7'
_chemical_formula_weight 700.77
_space_group_crystal_system triclinic
_space_group_IT_number 2
_space_group_name_Hall '-P 1'
_space_group_name_H-M_alt 'P -1'
_symmetry_space_group_name_Hall '-P 1'
_symmetry_space_group_name_H-M 'P -1'
_atom_sites_solution_hydrogens mixed
_atom_sites_solution_primary dual
_atom_sites_solution_secondary difmap
_audit_creation_method SHELXL-2017/1
_audit_update_record
;
2019-03-18 deposited with the CCDC.    2019-08-05 downloaded from the CCDC.
;
_cell_angle_alpha 87.794(2)
_cell_angle_beta 79.277(2)
_cell_angle_gamma 68.813(2)
_cell_formula_units_Z 2
_cell_length_a 10.5439(5)
_cell_length_b 12.3994(5)
_cell_length_c 14.5971(6)
_cell_measurement_reflns_used 9945
_cell_measurement_temperature 100(2)
_cell_measurement_theta_max 27.5144
_cell_measurement_theta_min 2.2982
_cell_volume 1747.47(13)
_computing_cell_refinement 'SAINT V8.35A (Bruker AXS Inc., 2015)'
_computing_data_collection 'APEX3 (Bruker AXS Inc., 2015)'
_computing_data_reduction 'SAINT V8.35A (Bruker AXS Inc., 2015)'
_computing_molecular_graphics 'DIAMOND (Crystal Impact)'
_computing_structure_refinement 'SHELXL-2017/1 (Sheldrick, 2017)'
_computing_structure_solution 'XT V2014/1 (Bruker AXS Inc., 2014)'
_diffrn_ambient_temperature 100(2)
_diffrn_detector_area_resol_mean 7.9
_diffrn_measured_fraction_theta_full 0.999
_diffrn_measured_fraction_theta_max 0.998
_diffrn_measurement_device_type 'Bruker D8 QUEST area detector'
_diffrn_measurement_method '\w and \f scans'
_diffrn_radiation_type MoK\a
_diffrn_radiation_wavelength 0.71073
_diffrn_reflns_av_R_equivalents 0.0359
_diffrn_reflns_av_unetI/netI 0.0204
_diffrn_reflns_Laue_measured_fraction_full 0.999
_diffrn_reflns_Laue_measured_fraction_max 0.998
_diffrn_reflns_limit_h_max 13
_diffrn_reflns_limit_h_min -13
_diffrn_reflns_limit_k_max 16
_diffrn_reflns_limit_k_min -16
_diffrn_reflns_limit_l_max 18
_diffrn_reflns_limit_l_min -18
_diffrn_reflns_number 72214
_diffrn_reflns_point_group_measured_fraction_full 0.999
_diffrn_reflns_point_group_measured_fraction_max 0.998
_diffrn_reflns_theta_full 25.242
_diffrn_reflns_theta_max 27.541
_diffrn_reflns_theta_min 2.298
_diffrn_source 'microfocus sealed X-ray tube'
_exptl_absorpt_coefficient_mu 0.092
_exptl_absorpt_correction_T_max 0.99
_exptl_absorpt_correction_T_min 0.95
_exptl_absorpt_correction_type multi-scan
_exptl_absorpt_process_details ' '
_exptl_crystal_colour colourless
_exptl_crystal_density_diffrn 1.332
_exptl_crystal_density_method 'not measured'
_exptl_crystal_description nugget
_exptl_crystal_F_000 740
_exptl_crystal_size_max 0.33
_exptl_crystal_size_mid 0.16
_exptl_crystal_size_min 0.16
_refine_diff_density_max 0.558
_refine_diff_density_min -0.429
_refine_diff_density_rms 0.051
_refine_ls_extinction_coef 0.0077(8)
_refine_ls_extinction_expression Fc^*^=kFc[1+0.001xFc^2^\l^3^/sin(2\q)]^-1/4^
_refine_ls_extinction_method 'SHELXL-2017/1 (Sheldrick 2017)'
_refine_ls_goodness_of_fit_ref 1.051
_refine_ls_hydrogen_treatment mixed
_refine_ls_matrix_type full
_refine_ls_number_parameters 487
_refine_ls_number_reflns 8041
_refine_ls_number_restraints 0
_refine_ls_restrained_S_all 1.051
_refine_ls_R_factor_all 0.0561
_refine_ls_R_factor_gt 0.0458
_refine_ls_shift/su_max 0.001
_refine_ls_shift/su_mean 0.000
_refine_ls_structure_factor_coef Fsqd
_refine_ls_weighting_details 'w=1/[\s^2^(Fo^2^)+(0.0402P)^2^+1.3339P] where P=(Fo^2^+2Fc^2^)/3'
_refine_ls_weighting_scheme calc
_refine_ls_wR_factor_gt 0.1042
_refine_ls_wR_factor_ref 0.1093
_reflns_Friedel_coverage 0.000
_reflns_number_gt 6839
_reflns_number_total 8041
_reflns_threshold_expression 'I > 2\s(I)'
_cod_data_source_file c9sc03440d2.cif
_cod_data_source_block LN307_0m
_cod_depositor_comments
;
The following automatic conversions were performed:

'_exptl_absorpt_correction_type' value 'Multi-Scan' changed to
'multi-scan' according to
/home/data/users/saulius/crontab/automatic-downloads/rss-feeds/RSC/lib/dictionaries/cif_core.dic
dictionary named 'cif_core.dic' version 2.4.2 from 2011-04-26.

Automatic conversion script
Id: cif_fix_values 4973 2017-02-22 13:04:09Z antanas 
;
_cod_database_code 1552175
_shelx_shelxl_version_number 2017/1
_shelx_space_group_comment
; 
The symmetry employed for this shelxl refinement is uniquely defined 
by the following loop, which should always be used as a source of 
symmetry information in preference to the above space-group names. 
They are only intended as comments. 
;
_shelx_estimated_absorpt_t_min 0.971
_shelx_estimated_absorpt_t_max 0.986

loop_
_space_group_symop_operation_xyz
'x, y, z'
'-x, -y, -z'

loop_
_atom_site_label
_atom_site_type_symbol
_atom_site_fract_x
_atom_site_fract_y
_atom_site_fract_z
_atom_site_U_iso_or_equiv
_atom_site_adp_type
_atom_site_occupancy
_atom_site_site_symmetry_order
_atom_site_calc_flag
_atom_site_refinement_flags_posn
_atom_site_refinement_flags_adp
O1 O 0.38525(11) 0.31980(11) 0.31102(7) 0.0243(3) Uani 1 1 d . .
C1 C 0.51099(14) 0.28858(12) 0.29748(9) 0.0149(3) Uani 1 1 d . .
C2 C 0.59827(14) 0.23261(12) 0.20180(9) 0.0147(3) Uani 1 1 d . .
H2 H 0.652580 0.149927 0.212507 0.018 Uiso 1 1 calc R U
C3 C 0.70284(14) 0.28876(12) 0.15476(9) 0.0137(3) Uani 1 1 d . .
H3 H 0.654342 0.374676 0.159586 0.016 Uiso 1 1 calc R U
C4 C 0.75554(14) 0.25370(12) 0.05152(9) 0.0139(3) Uani 1 1 d . .
C5 C 0.81604(15) 0.13792(13) 0.02120(10) 0.0169(3) Uani 1 1 d . .
H5 H 0.820120 0.078625 0.065010 0.020 Uiso 1 1 calc R U
C6 C 0.87048(15) 0.10863(13) -0.07274(11) 0.0194(3) Uani 1 1 d . .
H6 H 0.910252 0.029550 -0.092816 0.023 Uiso 1 1 calc R U
C7 C 0.86693(15) 0.19468(14) -0.13743(10) 0.0203(3) Uani 1 1 d . .
H7 H 0.905258 0.174668 -0.201433 0.024 Uiso 1 1 calc R U
C8 C 0.80691(16) 0.30986(13) -0.10755(10) 0.0194(3) Uani 1 1 d . .
H8 H 0.804469 0.369067 -0.151224 0.023 Uiso 1 1 calc R U
C9 C 0.75015(15) 0.33915(13) -0.01370(10) 0.0165(3) Uani 1 1 d . .
H9 H 0.707353 0.418332 0.005874 0.020 Uiso 1 1 calc R U
N10 N 0.58400(13) 0.29398(11) 0.36270(8) 0.0163(2) Uani 1 1 d . .
H10 H 0.675(2) 0.2727(16) 0.3465(13) 0.024(5) Uiso 1 1 d . .
C11 C 0.53187(15) 0.33428(12) 0.45618(9) 0.0154(3) Uani 1 1 d . .
C12 C 0.63439(15) 0.33878(12) 0.50618(10) 0.0157(3) Uani 1 1 d . .
N13 N 0.76796(13) 0.30466(11) 0.45959(8) 0.0178(3) Uani 1 1 d . .
C14 C 0.86145(16) 0.31005(14) 0.50562(11) 0.0221(3) Uani 1 1 d . .
H14 H 0.954877 0.286228 0.473888 0.026 Uiso 1 1 calc R U
C15 C 0.83111(18) 0.34920(14) 0.59948(11) 0.0251(3) Uani 1 1 d . .
H15 H 0.902777 0.351134 0.629608 0.030 Uiso 1 1 calc R U
C16 C 0.69775(18) 0.38421(14) 0.64642(11) 0.0233(3) Uani 1 1 d . .
H16 H 0.675449 0.411651 0.709418 0.028 Uiso 1 1 calc R U
C17 C 0.59285(16) 0.37936(12) 0.60062(10) 0.0181(3) Uani 1 1 d . .
C18 C 0.45173(17) 0.41311(13) 0.64360(10) 0.0212(3) Uani 1 1 d . .
H18 H 0.423154 0.439995 0.706877 0.025 Uiso 1 1 calc R U
C19 C 0.35712(16) 0.40691(13) 0.59400(10) 0.0211(3) Uani 1 1 d . .
H19 H 0.262749 0.429633 0.623554 0.025 Uiso 1 1 calc R U
C20 C 0.39558(16) 0.36756(13) 0.49968(10) 0.0185(3) Uani 1 1 d . .
H20 H 0.327595 0.364124 0.466524 0.022 Uiso 1 1 calc R U
C21 C 0.82577(14) 0.25849(12) 0.20316(9) 0.0135(3) Uani 1 1 d . .
C22 C 0.89545(14) 0.15571(12) 0.23837(9) 0.0149(3) Uani 1 1 d . .
H22 H 0.872434 0.088335 0.238811 0.018 Uiso 1 1 calc R U
N23 N 1.00620(12) 0.16373(10) 0.27391(8) 0.0141(2) Uani 1 1 d . .
C24 C 1.00658(14) 0.27646(12) 0.26071(9) 0.0133(3) Uani 1 1 d . .
C25 C 1.09412(14) 0.32880(12) 0.28289(10) 0.0154(3) Uani 1 1 d . .
H25 H 1.169480 0.287738 0.312904 0.019 Uiso 1 1 calc R U
C26 C 1.06669(15) 0.44338(13) 0.25932(10) 0.0172(3) Uani 1 1 d . .
H26 H 1.124546 0.481385 0.273815 0.021 Uiso 1 1 calc R U
C27 C 0.95647(15) 0.50461(12) 0.21487(10) 0.0174(3) Uani 1 1 d . .
H27 H 0.940780 0.583072 0.199893 0.021 Uiso 1 1 calc R U
C28 C 0.86979(14) 0.45235(12) 0.19238(9) 0.0155(3) Uani 1 1 d . .
H28 H 0.795225 0.493876 0.161814 0.019 Uiso 1 1 calc R U
C29 C 0.89472(14) 0.33703(12) 0.21574(9) 0.0134(3) Uani 1 1 d . .
C30 C 1.08809(15) 0.07141(12) 0.32072(10) 0.0160(3) Uani 1 1 d . .
O30 O 1.07688(12) -0.02174(9) 0.32330(8) 0.0219(2) Uani 1 1 d . .
O31 O 1.17322(11) 0.10446(9) 0.35913(8) 0.0217(2) Uani 1 1 d . .
C32 C 1.26777(17) 0.02391(14) 0.41691(13) 0.0274(4) Uani 1 1 d . .
C33 C 1.36891(19) -0.07865(17) 0.35693(15) 0.0399(5) Uani 1 1 d . .
H33A H 1.438316 -0.126446 0.392490 0.060 Uiso 1 1 calc R U
H33B H 1.414906 -0.051320 0.301301 0.060 Uiso 1 1 calc R U
H33C H 1.319171 -0.124754 0.338056 0.060 Uiso 1 1 calc R U
C34 C 1.18382(19) -0.01038(16) 0.50050(12) 0.0315(4) Uani 1 1 d . .
H34A H 1.244910 -0.053052 0.543172 0.047 Uiso 1 1 calc R U
H34B H 1.139184 -0.059602 0.479767 0.047 Uiso 1 1 calc R U
H34C H 1.112909 0.059273 0.532781 0.047 Uiso 1 1 calc R U
C35 C 1.3363(2) 0.10160(19) 0.44791(19) 0.0511(6) Uani 1 1 d . .
H35A H 1.392864 0.061905 0.493904 0.077 Uiso 1 1 calc R U
H35B H 1.264897 0.173672 0.476005 0.077 Uiso 1 1 calc R U
H35C H 1.395189 0.119284 0.393803 0.077 Uiso 1 1 calc R U
N36 N 0.50172(12) 0.23312(10) 0.14247(8) 0.0146(2) Uani 1 1 d . .
C37 C 0.46975(15) 0.13595(12) 0.12837(10) 0.0159(3) Uani 1 1 d . .
O37 O 0.53030(11) 0.03875(9) 0.15204(8) 0.0232(2) Uani 1 1 d . .
C38 C 0.34964(14) 0.17671(13) 0.08008(9) 0.0156(3) Uani 1 1 d . .
C39 C 0.28036(16) 0.11446(14) 0.04812(11) 0.0216(3) Uani 1 1 d . .
H39 H 0.308153 0.033000 0.054136 0.026 Uiso 1 1 calc R U
C40 C 0.16761(17) 0.17695(15) 0.00660(11) 0.0246(3) Uani 1 1 d . .
H40 H 0.117222 0.137363 -0.016332 0.030 Uiso 1 1 calc R U
C41 C 0.12781(15) 0.29605(14) -0.00178(10) 0.0216(3) Uani 1 1 d . .
H41 H 0.050099 0.336425 -0.029845 0.026 Uiso 1 1 calc R U
C42 C 0.19934(15) 0.35765(13) 0.03007(10) 0.0178(3) Uani 1 1 d . .
H42 H 0.172770 0.438996 0.023748 0.021 Uiso 1 1 calc R U
C43 C 0.31041(14) 0.29521(12) 0.07116(9) 0.0145(3) Uani 1 1 d . .
O1M O 0.54941(12) 0.60043(10) 0.11856(8) 0.0266(3) Uani 1 1 d . .
H1M H 0.477(3) 0.578(2) 0.1086(17) 0.055(7) Uiso 1 1 d . .
C2M C 0.49500(18) 0.72169(15) 0.13869(12) 0.0285(4) Uani 1 1 d . .
H2M1 H 0.448502 0.762195 0.088340 0.043 Uiso 1 1 calc R U
H2M2 H 0.570603 0.747997 0.143938 0.043 Uiso 1 1 calc R U
H2M3 H 0.428406 0.738406 0.197652 0.043 Uiso 1 1 calc R U
O3M O 0.7529(2) -0.04996(13) 0.24716(17) 0.0727(7) Uani 1 1 d . .
H3M H 0.683(4) -0.034(3) 0.212(2) 0.094(11) Uiso 1 1 d . .
C4M C 0.7892(2) -0.16099(18) 0.27845(16) 0.0425(5) Uani 1 1 d . .
H4M1 H 0.819399 -0.215698 0.225088 0.064 Uiso 1 1 calc R U
H4M2 H 0.709126 -0.170113 0.319551 0.064 Uiso 1 1 calc R U
H4M3 H 0.864851 -0.176400 0.313036 0.064 Uiso 1 1 calc R U
C44 C 0.40602(14) 0.33399(12) 0.11293(9) 0.0148(3) Uani 1 1 d . .
O44 O 0.40705(11) 0.43005(9) 0.12077(7) 0.0202(2) Uani 1 1 d . .

loop_
_atom_site_aniso_label
_atom_site_aniso_U_11
_atom_site_aniso_U_22
_atom_site_aniso_U_33
_atom_site_aniso_U_23
_atom_site_aniso_U_13
_atom_site_aniso_U_12
O1 0.0152(5) 0.0419(7) 0.0175(5) -0.0011(5) -0.0025(4) -0.0123(5)
C1 0.0159(7) 0.0179(7) 0.0131(6) 0.0022(5) -0.0026(5) -0.0088(6)
C2 0.0143(6) 0.0184(7) 0.0141(6) 0.0015(5) -0.0060(5) -0.0073(5)
C3 0.0146(6) 0.0161(7) 0.0126(6) -0.0003(5) -0.0045(5) -0.0071(5)
C4 0.0113(6) 0.0212(7) 0.0123(6) -0.0004(5) -0.0044(5) -0.0082(5)
C5 0.0165(7) 0.0197(7) 0.0174(7) 0.0022(5) -0.0061(5) -0.0086(6)
C6 0.0158(7) 0.0195(7) 0.0226(7) -0.0058(6) -0.0039(6) -0.0052(6)
C7 0.0186(7) 0.0304(8) 0.0133(7) -0.0042(6) -0.0015(6) -0.0107(6)
C8 0.0216(7) 0.0238(8) 0.0161(7) 0.0038(6) -0.0056(6) -0.0112(6)
C9 0.0160(7) 0.0180(7) 0.0170(7) -0.0011(5) -0.0042(5) -0.0073(6)
N10 0.0125(6) 0.0232(6) 0.0129(6) -0.0026(5) -0.0025(5) -0.0055(5)
C11 0.0205(7) 0.0139(6) 0.0122(6) 0.0008(5) -0.0034(5) -0.0067(6)
C12 0.0208(7) 0.0129(6) 0.0136(6) 0.0015(5) -0.0045(5) -0.0058(6)
N13 0.0192(6) 0.0173(6) 0.0170(6) -0.0011(5) -0.0063(5) -0.0051(5)
C14 0.0204(7) 0.0232(8) 0.0227(8) -0.0026(6) -0.0076(6) -0.0061(6)
C15 0.0291(8) 0.0271(8) 0.0225(8) -0.0028(6) -0.0143(7) -0.0092(7)
C16 0.0333(9) 0.0227(8) 0.0144(7) -0.0017(6) -0.0076(6) -0.0091(7)
C17 0.0275(8) 0.0138(7) 0.0138(7) 0.0023(5) -0.0055(6) -0.0076(6)
C18 0.0299(8) 0.0198(7) 0.0120(7) -0.0002(5) -0.0001(6) -0.0084(6)
C19 0.0224(8) 0.0216(8) 0.0170(7) 0.0011(6) 0.0022(6) -0.0080(6)
C20 0.0198(7) 0.0212(7) 0.0155(7) 0.0016(6) -0.0026(6) -0.0088(6)
C21 0.0128(6) 0.0184(7) 0.0097(6) -0.0017(5) -0.0009(5) -0.0064(5)
C22 0.0154(7) 0.0189(7) 0.0131(6) -0.0022(5) -0.0031(5) -0.0088(6)
N23 0.0142(6) 0.0155(6) 0.0146(6) 0.0004(4) -0.0044(4) -0.0070(5)
C24 0.0131(6) 0.0153(6) 0.0108(6) -0.0006(5) -0.0009(5) -0.0050(5)
C25 0.0140(6) 0.0193(7) 0.0142(6) -0.0001(5) -0.0042(5) -0.0065(5)
C26 0.0173(7) 0.0202(7) 0.0171(7) -0.0020(5) -0.0025(5) -0.0105(6)
C27 0.0191(7) 0.0148(7) 0.0174(7) -0.0003(5) -0.0004(5) -0.0066(6)
C28 0.0144(7) 0.0175(7) 0.0122(6) -0.0003(5) -0.0020(5) -0.0031(5)
C29 0.0117(6) 0.0187(7) 0.0101(6) -0.0021(5) -0.0012(5) -0.0061(5)
C30 0.0156(7) 0.0166(7) 0.0150(6) -0.0009(5) -0.0028(5) -0.0048(5)
O30 0.0284(6) 0.0167(5) 0.0232(5) 0.0016(4) -0.0092(5) -0.0093(5)
O31 0.0206(5) 0.0168(5) 0.0322(6) 0.0075(4) -0.0164(5) -0.0072(4)
C32 0.0231(8) 0.0219(8) 0.0423(10) 0.0144(7) -0.0208(7) -0.0083(7)
C33 0.0226(9) 0.0319(10) 0.0534(12) 0.0175(9) -0.0019(8) 0.0002(7)
C34 0.0370(10) 0.0307(9) 0.0296(9) 0.0079(7) -0.0180(8) -0.0104(8)
C35 0.0511(13) 0.0397(11) 0.0868(17) 0.0316(11) -0.0548(13) -0.0274(10)
N36 0.0146(6) 0.0187(6) 0.0131(5) 0.0001(4) -0.0049(4) -0.0079(5)
C37 0.0148(7) 0.0194(7) 0.0145(6) -0.0018(5) -0.0012(5) -0.0079(6)
O37 0.0226(6) 0.0183(5) 0.0309(6) 0.0023(4) -0.0108(5) -0.0073(4)
C38 0.0139(6) 0.0213(7) 0.0124(6) -0.0012(5) -0.0023(5) -0.0072(6)
C39 0.0214(8) 0.0213(8) 0.0253(8) -0.0036(6) -0.0054(6) -0.0104(6)
C40 0.0227(8) 0.0334(9) 0.0253(8) -0.0039(7) -0.0081(6) -0.0167(7)
C41 0.0147(7) 0.0333(9) 0.0186(7) 0.0020(6) -0.0067(6) -0.0091(6)
C42 0.0164(7) 0.0220(7) 0.0153(7) 0.0025(5) -0.0032(5) -0.0074(6)
C43 0.0144(6) 0.0209(7) 0.0103(6) -0.0010(5) -0.0015(5) -0.0093(6)
O1M 0.0248(6) 0.0296(6) 0.0275(6) -0.0021(5) -0.0056(5) -0.0115(5)
C2M 0.0280(9) 0.0306(9) 0.0257(8) -0.0016(7) -0.0008(7) -0.0112(7)
O3M 0.0697(12) 0.0290(8) 0.1477(19) 0.0281(10) -0.0804(13) -0.0243(8)
C4M 0.0388(11) 0.0355(11) 0.0478(12) 0.0122(9) -0.0099(9) -0.0072(9)
C44 0.0154(7) 0.0198(7) 0.0107(6) -0.0005(5) -0.0012(5) -0.0088(6)
O44 0.0223(5) 0.0182(5) 0.0241(5) 0.0012(4) -0.0076(4) -0.0104(4)

loop_
_atom_type_symbol
_atom_type_description
_atom_type_scat_dispersion_real
_atom_type_scat_dispersion_imag
_atom_type_scat_source
C C 0.0033 0.0016 'International Tables Vol C Tables 4.2.6.8 and 6.1.1.4'
H H 0.0000 0.0000 'International Tables Vol C Tables 4.2.6.8 and 6.1.1.4'
N N 0.0061 0.0033 'International Tables Vol C Tables 4.2.6.8 and 6.1.1.4'
O O 0.0106 0.0060 'International Tables Vol C Tables 4.2.6.8 and 6.1.1.4'

loop_
_geom_angle_atom_site_label_1
_geom_angle_atom_site_label_2
_geom_angle_atom_site_label_3
_geom_angle
O1 C1 N10 124.18(13)
O1 C1 C2 120.17(12)
N10 C1 C2 115.58(12)
N36 C2 C3 112.10(11)
N36 C2 C1 107.14(11)
C3 C2 C1 115.08(11)
N36 C2 H2 107.4
C3 C2 H2 107.4
C1 C2 H2 107.4
C21 C3 C4 108.70(11)
C21 C3 C2 111.69(11)
C4 C3 C2 112.37(11)
C21 C3 H3 108.0
C4 C3 H3 108.0
C2 C3 H3 108.0
C9 C4 C5 118.88(13)
C9 C4 C3 119.22(13)
C5 C4 C3 121.81(12)
C6 C5 C4 120.48(13)
C6 C5 H5 119.8
C4 C5 H5 119.8
C5 C6 C7 120.32(14)
C5 C6 H6 119.8
C7 C6 H6 119.8
C8 C7 C6 119.35(13)
C8 C7 H7 120.3
C6 C7 H7 120.3
C7 C8 C9 120.29(14)
C7 C8 H8 119.9
C9 C8 H8 119.9
C4 C9 C8 120.66(14)
C4 C9 H9 119.7
C8 C9 H9 119.7
C1 N10 C11 127.40(12)
C1 N10 H10 118.6(12)
C11 N10 H10 113.9(12)
C20 C11 N10 125.47(13)
C20 C11 C12 120.21(13)
N10 C11 C12 114.32(12)
N13 C12 C17 123.31(13)
N13 C12 C11 117.71(12)
C17 C12 C11 118.98(13)
C14 N13 C12 117.43(13)
N13 C14 C15 123.77(15)
N13 C14 H14 118.1
C15 C14 H14 118.1
C16 C15 C14 119.22(15)
C16 C15 H15 120.4
C14 C15 H15 120.4
C15 C16 C17 119.50(14)
C15 C16 H16 120.3
C17 C16 H16 120.3
C16 C17 C18 123.66(14)
C16 C17 C12 116.77(14)
C18 C17 C12 119.57(14)
C19 C18 C17 119.82(13)
C19 C18 H18 120.1
C17 C18 H18 120.1
C18 C19 C20 121.75(14)
C18 C19 H19 119.1
C20 C19 H19 119.1
C11 C20 C19 119.66(14)
C11 C20 H20 120.2
C19 C20 H20 120.2
C22 C21 C29 107.33(12)
C22 C21 C3 128.41(13)
C29 C21 C3 124.19(12)
C21 C22 N23 109.89(12)
C21 C22 H22 125.1
N23 C22 H22 125.1
C22 N23 C30 120.93(12)
C22 N23 C24 108.37(11)
C30 N23 C24 130.47(12)
C25 C24 N23 131.47(13)
C25 C24 C29 121.61(13)
N23 C24 C29 106.92(12)
C26 C25 C24 117.19(13)
C26 C25 H25 121.4
C24 C25 H25 121.4
C25 C26 C27 121.96(13)
C25 C26 H26 119.0
C27 C26 H26 119.0
C28 C27 C26 120.85(13)
C28 C27 H27 119.6
C26 C27 H27 119.6
C27 C28 C29 118.39(13)
C27 C28 H28 120.8
C29 C28 H28 120.8
C28 C29 C24 120.01(13)
C28 C29 C21 132.51(13)
C24 C29 C21 107.48(12)
O30 C30 O31 128.00(14)
O30 C30 N23 122.02(13)
O31 C30 N23 109.98(12)
C30 O31 C32 120.95(11)
O31 C32 C33 109.40(15)
O31 C32 C34 109.79(13)
C33 C32 C34 112.90(14)
O31 C32 C35 101.09(12)
C33 C32 C35 112.92(17)
C34 C32 C35 110.07(17)
C32 C33 H33A 109.5
C32 C33 H33B 109.5
H33A C33 H33B 109.5
C32 C33 H33C 109.5
H33A C33 H33C 109.5
H33B C33 H33C 109.5
C32 C34 H34A 109.5
C32 C34 H34B 109.5
H34A C34 H34B 109.5
C32 C34 H34C 109.5
H34A C34 H34C 109.5
H34B C34 H34C 109.5
C32 C35 H35A 109.5
C32 C35 H35B 109.5
H35A C35 H35B 109.5
C32 C35 H35C 109.5
H35A C35 H35C 109.5
H35B C35 H35C 109.5
C37 N36 C44 111.39(11)
C37 N36 C2 122.53(12)
C44 N36 C2 124.23(12)
O37 C37 N36 125.46(13)
O37 C37 C38 128.43(13)
N36 C37 C38 106.12(12)
C39 C38 C43 122.00(14)
C39 C38 C37 129.43(14)
C43 C38 C37 108.56(12)
C38 C39 C40 116.81(14)
C38 C39 H39 121.6
C40 C39 H39 121.6
C41 C40 C39 121.11(14)
C41 C40 H40 119.4
C39 C40 H40 119.4
C40 C41 C42 121.48(14)
C40 C41 H41 119.3
C42 C41 H41 119.3
C43 C42 C41 116.99(14)
C43 C42 H42 121.5
C41 C42 H42 121.5
C42 C43 C38 121.61(13)
C42 C43 C44 130.47(13)
C38 C43 C44 107.92(12)
C2M O1M H1M 108.1(15)
O1M C2M H2M1 109.5
O1M C2M H2M2 109.5
H2M1 C2M H2M2 109.5
O1M C2M H2M3 109.5
H2M1 C2M H2M3 109.5
H2M2 C2M H2M3 109.5
C4M O3M H3M 111(2)
O3M C4M H4M1 109.5
O3M C4M H4M2 109.5
H4M1 C4M H4M2 109.5
O3M C4M H4M3 109.5
H4M1 C4M H4M3 109.5
H4M2 C4M H4M3 109.5
O44 C44 N36 124.65(13)
O44 C44 C43 129.49(13)
N36 C44 C43 105.85(12)

loop_
_geom_bond_atom_site_label_1
_geom_bond_atom_site_label_2
_geom_bond_distance
O1 C1 1.2182(18)
C1 N10 1.3484(18)
C1 C2 1.5538(19)
C2 N36 1.4524(17)
C2 C3 1.5519(19)
C2 H2 1.0000
C3 C21 1.5127(18)
C3 C4 1.5275(18)
C3 H3 1.0000
C4 C9 1.390(2)
C4 C5 1.395(2)
C5 C6 1.392(2)
C5 H5 0.9500
C6 C7 1.392(2)
C6 H6 0.9500
C7 C8 1.386(2)
C7 H7 0.9500
C8 C9 1.394(2)
C8 H8 0.9500
C9 H9 0.9500
N10 C11 1.4102(18)
N10 H10 0.89(2)
C11 C20 1.375(2)
C11 C12 1.430(2)
C12 N13 1.3638(19)
C12 C17 1.4195(19)
N13 C14 1.3135(19)
C14 C15 1.411(2)
C14 H14 0.9500
C15 C16 1.363(2)
C15 H15 0.9500
C16 C17 1.414(2)
C16 H16 0.9500
C17 C18 1.416(2)
C18 C19 1.362(2)
C18 H18 0.9500
C19 C20 1.414(2)
C19 H19 0.9500
C20 H20 0.9500
C21 C22 1.357(2)
C21 C29 1.4442(19)
C22 N23 1.3985(18)
C22 H22 0.9500
N23 C30 1.4027(18)
N23 C24 1.4050(18)
C24 C25 1.3922(19)
C24 C29 1.4128(19)
C25 C26 1.387(2)
C25 H25 0.9500
C26 C27 1.397(2)
C26 H26 0.9500
C27 C28 1.385(2)
C27 H27 0.9500
C28 C29 1.398(2)
C28 H28 0.9500
C30 O30 1.2013(18)
C30 O31 1.3263(18)
O31 C32 1.4937(18)
C32 C33 1.510(3)
C32 C34 1.511(3)
C32 C35 1.521(3)
C33 H33A 0.9800
C33 H33B 0.9800
C33 H33C 0.9800
C34 H34A 0.9800
C34 H34B 0.9800
C34 H34C 0.9800
C35 H35A 0.9800
C35 H35B 0.9800
C35 H35C 0.9800
N36 C37 1.3950(18)
N36 C44 1.4059(18)
C37 O37 1.2137(18)
C37 C38 1.483(2)
C38 C39 1.382(2)
C38 C43 1.383(2)
C39 C40 1.395(2)
C39 H39 0.9500
C40 C41 1.389(2)
C40 H40 0.9500
C41 C42 1.394(2)
C41 H41 0.9500
C42 C43 1.379(2)
C42 H42 0.9500
C43 C44 1.4903(19)
O1M C2M 1.423(2)
O1M H1M 0.94(3)
C2M H2M1 0.9800
C2M H2M2 0.9800
C2M H2M3 0.9800
O3M C4M 1.374(2)
O3M H3M 0.93(3)
C4M H4M1 0.9800
C4M H4M2 0.9800
C4M H4M3 0.9800
C44 O44 1.2051(18)

loop_
_geom_hbond_atom_site_label_D
_geom_hbond_atom_site_label_H
_geom_hbond_atom_site_label_A
_geom_hbond_distance_DH
_geom_hbond_distance_HA
_geom_hbond_distance_DA
_geom_hbond_angle_DHA
_geom_hbond_publ_flag
O1M H1M O44 0.94(3) 2.20(3) 2.9977(16) 142(2) yes
O3M H3M O37 0.93(3) 1.90(3) 2.8066(19) 165(3) yes

loop_
_geom_torsion_atom_site_label_1
_geom_torsion_atom_site_label_2
_geom_torsion_atom_site_label_3
_geom_torsion_atom_site_label_4
_geom_torsion
O1 C1 C2 N36 2.05(18)
N10 C1 C2 N36 179.02(12)
O1 C1 C2 C3 127.43(14)
N10 C1 C2 C3 -55.59(16)
N36 C2 C3 C21 -163.87(11)
C1 C2 C3 C21 73.37(15)
N36 C2 C3 C4 -41.40(16)
C1 C2 C3 C4 -164.17(11)
C21 C3 C4 C9 -106.90(14)
C2 C3 C4 C9 128.96(13)
C21 C3 C4 C5 69.49(16)
C2 C3 C4 C5 -54.65(17)
C9 C4 C5 C6 0.2(2)
C3 C4 C5 C6 -176.18(13)
C4 C5 C6 C7 0.9(2)
C5 C6 C7 C8 -0.9(2)
C6 C7 C8 C9 -0.3(2)
C5 C4 C9 C8 -1.4(2)
C3 C4 C9 C8 175.09(13)
C7 C8 C9 C4 1.5(2)
O1 C1 N10 C11 0.6(2)
C2 C1 N10 C11 -176.28(13)
C1 N10 C11 C20 5.3(2)
C1 N10 C11 C12 -174.77(13)
C20 C11 C12 N13 179.95(13)
N10 C11 C12 N13 0.02(18)
C20 C11 C12 C17 -0.8(2)
N10 C11 C12 C17 179.30(12)
C17 C12 N13 C14 0.1(2)
C11 C12 N13 C14 179.36(13)
C12 N13 C14 C15 -0.2(2)
N13 C14 C15 C16 -0.2(3)
C14 C15 C16 C17 0.7(2)
C15 C16 C17 C18 179.62(15)
C15 C16 C17 C12 -0.8(2)
N13 C12 C17 C16 0.4(2)
C11 C12 C17 C16 -178.83(13)
N13 C12 C17 C18 179.98(13)
C11 C12 C17 C18 0.7(2)
C16 C17 C18 C19 179.23(15)
C12 C17 C18 C19 -0.3(2)
C17 C18 C19 C20 -0.1(2)
N10 C11 C20 C19 -179.72(14)
C12 C11 C20 C19 0.4(2)
C18 C19 C20 C11 0.1(2)
C4 C3 C21 C22 -84.72(17)
C2 C3 C21 C22 39.82(19)
C4 C3 C21 C29 92.05(15)
C2 C3 C21 C29 -143.41(13)
C29 C21 C22 N23 0.38(15)
C3 C21 C22 N23 177.58(12)
C21 C22 N23 C30 175.08(12)
C21 C22 N23 C24 0.05(15)
C22 N23 C24 C25 -179.69(14)
C30 N23 C24 C25 5.9(2)
C22 N23 C24 C29 -0.47(14)
C30 N23 C24 C29 -174.87(13)
N23 C24 C25 C26 179.38(14)
C29 C24 C25 C26 0.3(2)
C24 C25 C26 C27 -0.2(2)
C25 C26 C27 C28 -0.1(2)
C26 C27 C28 C29 0.4(2)
C27 C28 C29 C24 -0.4(2)
C27 C28 C29 C21 179.67(14)
C25 C24 C29 C28 0.0(2)
N23 C24 C29 C28 -179.28(12)
C25 C24 C29 C21 -179.99(12)
N23 C24 C29 C21 0.70(14)
C22 C21 C29 C28 179.31(14)
C3 C21 C29 C28 2.0(2)
C22 C21 C29 C24 -0.67(15)
C3 C21 C29 C24 -178.02(12)
C22 N23 C30 O30 8.4(2)
C24 N23 C30 O30 -177.84(14)
C22 N23 C30 O31 -171.29(12)
C24 N23 C30 O31 2.5(2)
O30 C30 O31 C32 -2.4(2)
N23 C30 O31 C32 177.26(13)
C30 O31 C32 C33 63.30(18)
C30 O31 C32 C34 -61.12(19)
C30 O31 C32 C35 -177.37(16)
C3 C2 N36 C37 133.73(13)
C1 C2 N36 C37 -99.11(14)
C3 C2 N36 C44 -63.09(17)
C1 C2 N36 C44 64.07(16)
C44 N36 C37 O37 -175.79(14)
C2 N36 C37 O37 -10.7(2)
C44 N36 C37 C38 4.07(15)
C2 N36 C37 C38 169.18(12)
O37 C37 C38 C39 -2.0(3)
N36 C37 C38 C39 178.09(14)
O37 C37 C38 C43 177.05(14)
N36 C37 C38 C43 -2.81(15)
C43 C38 C39 C40 -0.4(2)
C37 C38 C39 C40 178.62(14)
C38 C39 C40 C41 0.0(2)
C39 C40 C41 C42 0.6(2)
C40 C41 C42 C43 -0.7(2)
C41 C42 C43 C38 0.3(2)
C41 C42 C43 C44 -179.12(14)
C39 C38 C43 C42 0.3(2)
C37 C38 C43 C42 -178.92(13)
C39 C38 C43 C44 179.78(13)
C37 C38 C43 C44 0.60(15)
C37 N36 C44 O44 176.96(13)
C2 N36 C44 O44 12.2(2)
C37 N36 C44 C43 -3.72(15)
C2 N36 C44 C43 -168.52(12)
C42 C43 C44 O44 0.6(3)
C38 C43 C44 O44 -178.91(14)
C42 C43 C44 N36 -178.73(14)
C38 C43 C44 N36 1.81(15)
